data_7031715
loop_
_publ_author_name
'Yu, Wei-Bin'
'He, Qing-Ya'
'Shi, Hua-Tian'
'Pan, Yan'
'Wei, Xianwen'

_publ_section_title
;
 Water oxidation catalysts and pH sensors based on azo-conjugated
 iridium/rhodium motifs.
;
_journal_issue 32
_journal_name_full 'Dalton transactions (Cambridge, England : 2003)'
_journal_page_first 12221
_journal_page_last 12227
_journal_paper_doi 10.1039/c4dt00491d
_journal_volume 43
_journal_year 2014
_chemical_formula_sum 'C26 H26 Cl F3 N3 O4 Rh S'
_chemical_formula_weight 671.92
_chemical_name_systematic
; 
 ? 
;
_space_group_IT_number 14
_symmetry_cell_setting monoclinic
_symmetry_space_group_name_Hall '-P 2ybc'
_symmetry_space_group_name_H-M 'P 1 21/c 1'
_atom_sites_solution_hydrogens geom
_atom_sites_solution_primary direct
_atom_sites_solution_secondary difmap
_audit_creation_method SHELXL-97
_cell_angle_alpha 90.00
_cell_angle_beta 99.892(5)
_cell_angle_gamma 90.00
_cell_formula_units_Z 4
_cell_length_a 8.583(4)
_cell_length_b 16.929(7)
_cell_length_c 19.659(8)
_cell_measurement_reflns_used 1674
_cell_measurement_temperature 273(2)
_cell_measurement_theta_max 18.57
_cell_measurement_theta_min 2.41
_cell_volume 2814(2)
_computing_structure_refinement 'SHELXL-97 (Sheldrick, 1997)'
_computing_structure_solution 'SHELXS-97 (Sheldrick, 1990)'
_diffrn_ambient_temperature 273(2)
_diffrn_measured_fraction_theta_full 0.971
_diffrn_measured_fraction_theta_max 0.971
_diffrn_radiation_monochromator graphite
_diffrn_radiation_source 'fine-focus sealed tube'
_diffrn_radiation_type MoK\a
_diffrn_radiation_wavelength 0.71073
_diffrn_reflns_av_R_equivalents 0.1042
_diffrn_reflns_av_sigmaI/netI 0.1503
_diffrn_reflns_limit_h_max 11
_diffrn_reflns_limit_h_min -11
_diffrn_reflns_limit_k_max 22
_diffrn_reflns_limit_k_min -20
_diffrn_reflns_limit_l_max 25
_diffrn_reflns_limit_l_min -17
_diffrn_reflns_number 16910
_diffrn_reflns_theta_full 27.71
_diffrn_reflns_theta_max 27.71
_diffrn_reflns_theta_min 2.41
_exptl_absorpt_coefficient_mu 0.833
_exptl_absorpt_correction_T_max 0.9214
_exptl_absorpt_correction_T_min 0.8188
_exptl_crystal_colour 'black red'
_exptl_crystal_density_diffrn 1.586
_exptl_crystal_density_method 'not measured'
_exptl_crystal_description block
_exptl_crystal_F_000 1360
_exptl_crystal_size_max 0.25
_exptl_crystal_size_mid 0.15
_exptl_crystal_size_min 0.10
_refine_diff_density_max 1.194
_refine_diff_density_min -0.759
_refine_diff_density_rms 0.117
_refine_ls_extinction_method none
_refine_ls_goodness_of_fit_ref 0.970
_refine_ls_hydrogen_treatment mixed
_refine_ls_matrix_type full
_refine_ls_number_parameters 358
_refine_ls_number_reflns 6409
_refine_ls_number_restraints 370
_refine_ls_restrained_S_all 0.946
_refine_ls_R_factor_all 0.1869
_refine_ls_R_factor_gt 0.0813
_refine_ls_shift/su_max 0.001
_refine_ls_shift/su_mean 0.000
_refine_ls_structure_factor_coef Fsqd
_refine_ls_weighting_details 'calc w=1/[\s^2^(Fo^2^)+(0.0780P)^2^+0.0000P] where P=(Fo^2^+2Fc^2^)/3'
_refine_ls_weighting_scheme calc
_refine_ls_wR_factor_gt 0.1528
_refine_ls_wR_factor_ref 0.1905
_reflns_number_gt 2852
_reflns_number_total 6409
_reflns_threshold_expression >2sigma(I)
_cod_data_source_file c4dt00491d2.cif
_cod_data_source_block p21c
_cod_depositor_comments
;
The following automatic conversions were performed:

'_symmetry_cell_setting' value 'Monoclinic' changed to 'monoclinic'
according to
/usr/data/users/saulius/crontab/automatic-downloads/rss-feeds/RSC/lib/dictionaries/cif_core.dic
dictionary named 'cif_core.dic' version 2.4.2 from 2011-04-26.

Automatic conversion script
Id: cif_fix_values 2281 2013-09-26 08:29:07Z andrius 
;
_cod_original_sg_symbol_H-M 'P2(1)/c  '
_cod_database_code 7031715

loop_
_symmetry_equiv_pos_as_xyz
'x, y, z'
'-x, y+1/2, -z+1/2'
'-x, -y, -z'
'x, -y-1/2, z-1/2'

loop_
_atom_site_label
_atom_site_type_symbol
_atom_site_fract_x
_atom_site_fract_y
_atom_site_fract_z
_atom_site_U_iso_or_equiv
_atom_site_adp_type
_atom_site_occupancy
_atom_site_symmetry_multiplicity
_atom_site_calc_flag
_atom_site_refinement_flags
Rh1 Rh 0.11065(7) 0.77730(3) 0.47907(3) 0.0519(2) Uani 1 1 d U
S2 S 0.2494(2) 0.48497(13) 0.36775(11) 0.0630(6) Uani 1 1 d U
Cl1 Cl -0.1165(2) 0.86286(12) 0.45541(12) 0.0795(7) Uani 1 1 d U
N2 N 0.1222(7) 0.7817(3) 0.3737(3) 0.0538(13) Uani 1 1 d U
N1 N 0.0360(7) 0.7345(4) 0.3323(3) 0.0589(15) Uani 1 1 d U
C33 C 0.2188(10) 0.8439(4) 0.5699(4) 0.0638(17) Uani 1 1 d U
C32 C 0.1492(9) 0.7718(5) 0.5895(4) 0.0623(17) Uani 1 1 d U
C35 C 0.3445(9) 0.7410(5) 0.5264(4) 0.0611(17) Uani 1 1 d U
N4 N -0.0454(6) 0.6899(3) 0.4341(3) 0.0500(13) Uani 1 1 d U
C31 C 0.2316(8) 0.8283(5) 0.3419(4) 0.0584(17) Uani 1 1 d U
C12 C -0.0613(8) 0.6863(4) 0.3653(4) 0.0509(16) Uani 1 1 d U
C16 C 0.3285(9) 0.7898(5) 0.2994(4) 0.0644(18) Uani 1 1 d U
C34 C 0.3400(9) 0.8243(5) 0.5315(4) 0.0643(17) Uani 1 1 d U
C18 C 0.5231(11) 0.7276(6) 0.2103(5) 0.087(2) Uani 1 1 d U
H18 H 0.5838 0.7060 0.1801 0.105 Uiso 1 1 calc R
C8 C -0.1403(9) 0.6442(4) 0.4652(4) 0.0596(19) Uani 1 1 d U
H8 H -0.1341 0.6480 0.5127 0.072 Uiso 1 1 calc R
C9 C -0.2463(9) 0.5921(4) 0.4290(5) 0.063(2) Uani 1 1 d U
H9 H -0.3064 0.5594 0.4524 0.076 Uiso 1 1 calc R
C17 C 0.4340(9) 0.8411(5) 0.2665(4) 0.069(2) Uani 1 1 d U
C10 C -0.2628(9) 0.5885(5) 0.3594(5) 0.071(2) Uani 1 1 d U
H10 H -0.3360 0.5544 0.3343 0.085 Uiso 1 1 calc R
C36 C 0.2325(9) 0.7078(4) 0.5643(4) 0.0598(17) Uani 1 1 d U
C20 C 0.5250(11) 0.8078(6) 0.2220(5) 0.085(2) Uani 1 1 d U
H20 H 0.5879 0.8402 0.1997 0.102 Uiso 1 1 calc R
C19 C 0.3352(9) 0.7077(5) 0.2889(4) 0.070(2) Uani 1 1 d U
H19 H 0.2768 0.6737 0.3120 0.084 Uiso 1 1 calc R
C40 C 0.4593(10) 0.6947(5) 0.4925(5) 0.088(3) Uani 1 1 d U
H40A H 0.5117 0.7295 0.4652 0.131 Uiso 1 1 calc R
H40B H 0.4034 0.6547 0.4634 0.131 Uiso 1 1 calc R
H40C H 0.5363 0.6702 0.5274 0.131 Uiso 1 1 calc R
C11 C -0.1687(8) 0.6366(5) 0.3257(4) 0.067(2) Uani 1 1 d U
H11 H -0.1778 0.6354 0.2779 0.080 Uiso 1 1 calc R
C28 C 0.2359(10) 0.9089(5) 0.3533(4) 0.067(2) Uani 1 1 d U
C41 C 0.2119(12) 0.6215(5) 0.5751(5) 0.095(3) Uani 1 1 d U
H41A H 0.2973 0.6024 0.6092 0.142 Uiso 1 1 calc R
H41B H 0.2119 0.5940 0.5324 0.142 Uiso 1 1 calc R
H41C H 0.1133 0.6125 0.5906 0.142 Uiso 1 1 calc R
C37 C 0.0243(12) 0.7636(6) 0.6338(5) 0.101(3) Uani 1 1 d U
H37A H 0.0726 0.7657 0.6816 0.152 Uiso 1 1 calc R
H37B H -0.0289 0.7139 0.6243 0.152 Uiso 1 1 calc R
H37C H -0.0506 0.8058 0.6238 0.152 Uiso 1 1 calc R
C25 C 0.4277(10) 0.6777(6) 0.2447(5) 0.085(2) Uani 1 1 d U
H25 H 0.4282 0.6235 0.2370 0.101 Uiso 1 1 calc R
C38 C 0.1742(12) 0.9259(5) 0.5891(5) 0.095(3) Uani 1 1 d U
H38A H 0.0669 0.9260 0.5969 0.143 Uiso 1 1 calc R
H38B H 0.1842 0.9616 0.5522 0.143 Uiso 1 1 calc R
H38C H 0.2432 0.9424 0.6303 0.143 Uiso 1 1 calc R
C39 C 0.4544(10) 0.8822(6) 0.5070(5) 0.096(3) Uani 1 1 d U
H39A H 0.5543 0.8801 0.5376 0.144 Uiso 1 1 calc R
H39B H 0.4120 0.9347 0.5068 0.144 Uiso 1 1 calc R
H39C H 0.4689 0.8683 0.4612 0.144 Uiso 1 1 calc R
C26 C 0.4375(10) 0.9217(6) 0.2807(5) 0.083(2) Uani 1 1 d U
H26 H 0.5062 0.9537 0.2611 0.099 Uiso 1 1 calc R
C27 C 0.3445(11) 0.9553(5) 0.3218(5) 0.083(2) Uani 1 1 d U
H27 H 0.3511 1.0094 0.3298 0.099 Uiso 1 1 calc R
O4 O 0.1453(8) 0.9491(3) 0.3901(3) 0.0845(17) Uani 1 1 d U
H4 H 0.0887 0.9183 0.4068 0.127 Uiso 1 1 calc R
O1 O 0.1822(8) 0.5451(4) 0.4032(3) 0.116(2) Uani 1 1 d U
O3 O 0.3927(7) 0.5050(4) 0.3441(3) 0.097(2) Uani 1 1 d U
O2 O 0.2483(7) 0.4071(4) 0.3945(3) 0.098(2) Uani 1 1 d U
C30 C 0.1092(11) 0.4763(5) 0.2868(5) 0.070(2) Uani 1 1 d U
F3 F -0.0337(6) 0.4564(4) 0.2973(3) 0.1156(19) Uani 1 1 d U
F2 F 0.0905(7) 0.5441(4) 0.2532(3) 0.1177(19) Uani 1 1 d U
F1 F 0.1548(7) 0.4256(4) 0.2449(3) 0.126(2) Uani 1 1 d U

loop_
_atom_site_aniso_label
_atom_site_aniso_U_11
_atom_site_aniso_U_22
_atom_site_aniso_U_33
_atom_site_aniso_U_23
_atom_site_aniso_U_13
_atom_site_aniso_U_12
Rh1 0.0425(3) 0.0568(4) 0.0568(4) 0.0032(3) 0.0099(3) 0.0045(3)
S2 0.0464(12) 0.0816(15) 0.0615(13) -0.0030(11) 0.0108(10) 0.0032(10)
Cl1 0.0575(14) 0.0798(15) 0.1019(18) 0.0056(12) 0.0160(12) 0.0205(11)
N2 0.041(3) 0.061(4) 0.058(3) 0.014(3) 0.005(3) 0.003(3)
N1 0.050(4) 0.074(4) 0.053(3) 0.003(3) 0.009(3) -0.002(3)
C33 0.066(5) 0.060(4) 0.062(4) -0.006(3) 0.004(3) 0.007(3)
C32 0.060(5) 0.073(4) 0.054(3) -0.006(4) 0.010(3) -0.004(4)
C35 0.047(4) 0.078(4) 0.055(4) -0.010(4) -0.001(3) 0.008(3)
N4 0.039(3) 0.061(3) 0.052(3) 0.003(3) 0.013(3) 0.003(2)
C31 0.038(4) 0.082(4) 0.053(4) 0.021(4) 0.000(3) 0.002(3)
C12 0.036(4) 0.066(4) 0.050(4) 0.004(3) 0.006(3) 0.003(3)
C16 0.047(4) 0.089(5) 0.053(5) 0.018(4) 0.000(3) -0.001(4)
C34 0.058(4) 0.076(4) 0.057(5) 0.002(4) 0.006(3) -0.009(3)
C18 0.062(6) 0.129(7) 0.072(6) 0.005(6) 0.016(4) 0.007(6)
C8 0.052(5) 0.064(5) 0.068(5) -0.002(4) 0.024(4) 0.000(3)
C9 0.043(5) 0.060(5) 0.090(5) 0.005(4) 0.020(4) 0.000(3)
C17 0.048(5) 0.099(5) 0.059(5) 0.022(4) 0.008(4) 0.002(4)
C10 0.040(5) 0.079(5) 0.092(5) -0.005(5) 0.003(4) -0.008(4)
C36 0.061(5) 0.054(4) 0.059(4) 0.002(3) -0.005(3) 0.002(3)
C20 0.055(6) 0.124(6) 0.078(6) 0.023(5) 0.015(4) -0.006(5)
C19 0.048(5) 0.095(5) 0.067(5) 0.003(4) 0.010(4) 0.003(4)
C40 0.057(5) 0.123(7) 0.078(6) -0.019(5) 0.000(4) 0.030(5)
C11 0.038(4) 0.098(6) 0.064(5) -0.008(4) 0.007(4) -0.006(4)
C28 0.057(5) 0.074(5) 0.069(6) 0.019(4) 0.005(4) -0.007(4)
C41 0.114(8) 0.069(5) 0.088(7) 0.013(4) -0.020(6) -0.010(5)
C37 0.097(8) 0.152(9) 0.063(6) 0.004(6) 0.037(5) 0.005(6)
C25 0.058(6) 0.109(6) 0.085(7) 0.001(5) 0.007(4) 0.003(5)
C38 0.100(8) 0.077(5) 0.103(7) -0.024(5) 0.002(6) 0.011(5)
C39 0.067(6) 0.112(7) 0.102(8) 0.021(6) -0.003(5) -0.032(5)
C26 0.058(6) 0.097(5) 0.092(7) 0.027(5) 0.012(4) -0.011(5)
C27 0.074(6) 0.081(5) 0.090(7) 0.021(5) 0.007(4) -0.008(4)
O4 0.084(5) 0.073(4) 0.096(5) 0.011(3) 0.016(3) 0.004(3)
O1 0.090(5) 0.164(6) 0.089(5) -0.053(4) -0.003(4) 0.044(4)
O3 0.055(4) 0.125(5) 0.115(5) -0.014(4) 0.027(3) -0.026(3)
O2 0.082(5) 0.111(4) 0.098(5) 0.037(4) 0.005(4) -0.001(4)
C30 0.065(5) 0.078(6) 0.067(5) 0.000(4) 0.008(4) 0.001(4)
F3 0.057(3) 0.175(6) 0.107(4) 0.009(4) -0.009(3) -0.018(3)
F2 0.122(5) 0.132(4) 0.091(4) 0.037(3) -0.002(3) 0.015(4)
F1 0.100(4) 0.171(5) 0.096(4) -0.052(4) -0.016(3) 0.030(4)

loop_
_atom_type_symbol
_atom_type_description
_atom_type_scat_dispersion_real
_atom_type_scat_dispersion_imag
_atom_type_scat_source
C C 0.0033 0.0016 'International Tables Vol C Tables 4.2.6.8 and 6.1.1.4'
H H 0.0000 0.0000 'International Tables Vol C Tables 4.2.6.8 and 6.1.1.4'
N N 0.0061 0.0033 'International Tables Vol C Tables 4.2.6.8 and 6.1.1.4'
O O 0.0106 0.0060 'International Tables Vol C Tables 4.2.6.8 and 6.1.1.4'
F F 0.0171 0.0103 'International Tables Vol C Tables 4.2.6.8 and 6.1.1.4'
S S 0.1246 0.1234 'International Tables Vol C Tables 4.2.6.8 and 6.1.1.4'
Cl Cl 0.1484 0.1585 'International Tables Vol C Tables 4.2.6.8 and 6.1.1.4'
Rh Rh -1.1178 0.9187 'International Tables Vol C Tables 4.2.6.8 and 6.1.1.4'

loop_
_geom_angle_atom_site_label_1
_geom_angle_atom_site_label_2
_geom_angle_atom_site_label_3
_geom_angle
N4 Rh1 N2 75.1(2)
N4 Rh1 C32 112.0(3)
N2 Rh1 C32 168.6(3)
N4 Rh1 C35 117.6(3)
N2 Rh1 C35 103.8(3)
C32 Rh1 C35 65.1(3)
N4 Rh1 C36 97.6(3)
N2 Rh1 C36 133.4(3)
C32 Rh1 C36 38.9(3)
C35 Rh1 C36 38.7(3)
N4 Rh1 C33 149.9(3)
N2 Rh1 C33 135.0(3)
C32 Rh1 C33 38.9(3)
C35 Rh1 C33 63.9(3)
C36 Rh1 C33 64.3(3)
N4 Rh1 C34 155.4(3)
N2 Rh1 C34 105.0(3)
C32 Rh1 C34 64.7(3)
C35 Rh1 C34 37.9(3)
C36 Rh1 C34 64.0(3)
C33 Rh1 C34 37.9(3)
N4 Rh1 Cl1 84.55(16)
N2 Rh1 Cl1 87.81(16)
C32 Rh1 Cl1 101.6(2)
C35 Rh1 Cl1 156.8(2)
C36 Rh1 Cl1 138.1(2)
C33 Rh1 Cl1 93.6(2)
C34 Rh1 Cl1 120.0(2)
O1 S2 O2 117.2(5)
O1 S2 O3 115.9(5)
O2 S2 O3 113.7(4)
O1 S2 C30 102.9(4)
O2 S2 C30 101.7(4)
O3 S2 C30 102.2(4)
N1 N2 C31 114.4(6)
N1 N2 Rh1 119.1(4)
C31 N2 Rh1 126.3(5)
N2 N1 C12 113.2(6)
C34 C33 C32 108.5(7)
C34 C33 C38 125.9(8)
C32 C33 C38 125.5(8)
C34 C33 Rh1 72.1(4)
C32 C33 Rh1 69.1(4)
C38 C33 Rh1 126.3(6)
C36 C32 C33 107.1(7)
C36 C32 C37 125.4(8)
C33 C32 C37 127.2(8)
C36 C32 Rh1 71.5(4)
C33 C32 Rh1 72.0(4)
C37 C32 Rh1 126.2(6)
C34 C35 C36 109.0(7)
C34 C35 C40 125.5(8)
C36 C35 C40 125.3(8)
C34 C35 Rh1 73.2(4)
C36 C35 Rh1 71.2(4)
C40 C35 Rh1 126.3(5)
C12 N4 C8 117.9(6)
C12 N4 Rh1 114.0(5)
C8 N4 Rh1 127.7(5)
C28 C31 C16 122.8(7)
C28 C31 N2 118.0(7)
C16 C31 N2 119.2(7)
N4 C12 C11 122.6(7)
N4 C12 N1 118.4(6)
C11 C12 N1 119.0(7)
C19 C16 C31 125.3(7)
C19 C16 C17 118.1(8)
C31 C16 C17 116.6(8)
C35 C34 C33 107.5(7)
C35 C34 C39 126.3(8)
C33 C34 C39 125.9(8)
C35 C34 Rh1 68.9(4)
C33 C34 Rh1 70.0(4)
C39 C34 Rh1 131.0(5)
C20 C18 C25 119.8(9)
N4 C8 C9 122.3(8)
C10 C9 C8 119.8(8)
C20 C17 C26 121.9(9)
C20 C17 C16 119.4(9)
C26 C17 C16 118.8(8)
C9 C10 C11 119.1(8)
C35 C36 C32 107.6(6)
C35 C36 C41 124.5(8)
C32 C36 C41 127.9(8)
C35 C36 Rh1 70.2(4)
C32 C36 Rh1 69.7(4)
C41 C36 Rh1 126.1(5)
C18 C20 C17 120.8(9)
C25 C19 C16 120.1(8)
C12 C11 C10 118.2(8)
O4 C28 C31 126.1(7)
O4 C28 C27 115.9(8)
C31 C28 C27 118.1(8)
C19 C25 C18 121.5(10)
C27 C26 C17 122.4(9)
C26 C27 C28 121.3(9)
F1 C30 F2 106.3(8)
F1 C30 F3 108.6(8)
F2 C30 F3 105.3(8)
F1 C30 S2 112.4(6)
F2 C30 S2 111.8(6)
F3 C30 S2 112.0(6)

loop_
_geom_bond_atom_site_label_1
_geom_bond_atom_site_label_2
_geom_bond_distance
Rh1 N4 2.087(6)
Rh1 N2 2.093(6)
Rh1 C32 2.141(8)
Rh1 C35 2.152(7)
Rh1 C36 2.165(7)
Rh1 C33 2.180(8)
Rh1 C34 2.208(8)
Rh1 Cl1 2.409(2)
S2 O1 1.412(6)
S2 O2 1.420(6)
S2 O3 1.428(6)
S2 C30 1.828(9)
N2 N1 1.280(8)
N2 C31 1.449(9)
N1 C12 1.404(9)
C33 C34 1.426(10)
C33 C32 1.440(10)
C33 C38 1.504(10)
C32 C36 1.433(10)
C32 C37 1.499(11)
C35 C34 1.415(11)
C35 C36 1.430(11)
C35 C40 1.501(11)
N4 C12 1.337(8)
N4 C8 1.344(8)
C31 C28 1.382(11)
C31 C16 1.431(11)
C12 C11 1.385(10)
C16 C19 1.409(10)
C16 C17 1.481(11)
C34 C39 1.523(10)
C18 C20 1.377(12)
C18 C25 1.426(12)
C8 C9 1.374(10)
C9 C10 1.354(10)
C17 C20 1.389(11)
C17 C26 1.392(11)
C10 C11 1.391(11)
C36 C41 1.491(10)
C19 C25 1.371(11)
C28 O4 1.337(10)
C28 C27 1.437(11)
C26 C27 1.354(12)
C30 F1 1.298(9)
C30 F2 1.320(9)
C30 F3 1.321(9)
